data_7102867
loop_
_publ_author_name
'Clayden, Jonathan'
'Vallverd\'u, Llu\'is'
'Clayton, James'
'Helliwell, Madeleine'

_publ_section_title
;
 Conformational switching between diastereoisomeric atropisomers of
 arenedicarboxamides induced by complexation with Lewis acids.
;
_journal_issue 5
_journal_name_full 'Chemical communications (Cambridge, England)'
_journal_page_first 561
_journal_page_last 563
_journal_paper_doi 10.1039/b716105k
_journal_year 2008
_chemical_formula_moiety 'C26 H34 I2 N2 O2'
_chemical_formula_sum 'C26 H34 I2 N2 O2'
_chemical_formula_weight 660.35
_chemical_name_systematic
;
?
;
_space_group_IT_number 18
_symmetry_cell_setting orthorhombic
_symmetry_space_group_name_Hall 'P 2 2ab'
_symmetry_space_group_name_H-M 'P 21 21 2'
_atom_sites_solution_hydrogens geom
_atom_sites_solution_primary direct
_atom_sites_solution_secondary difmap
_audit_creation_method SHELXL-97
_cell_angle_alpha 90.00
_cell_angle_beta 90.00
_cell_angle_gamma 90.00
_cell_formula_units_Z 2
_cell_length_a 13.0880(10)
_cell_length_b 13.5460(10)
_cell_length_c 7.5320(6)
_cell_measurement_reflns_used 5908
_cell_measurement_temperature 100(2)
_cell_measurement_theta_max 28.1695
_cell_measurement_theta_min 3.006
_cell_volume 1335.35(18)
_computing_cell_refinement 'Bruker SMART'
_computing_data_collection 'Bruker SMART'
_computing_data_reduction 'Bruker SAINT'
_computing_molecular_graphics 'Bruker SHELXTL'
_computing_publication_material 'Bruker SHELXTL'
_computing_structure_refinement 'SHELXL-97 (Sheldrick, 1997)'
_computing_structure_solution 'SIR2004 (Burla et al, 2005)'
_diffrn_ambient_temperature 100(2)
_diffrn_measured_fraction_theta_full 0.978
_diffrn_measured_fraction_theta_max 0.978
_diffrn_measurement_device_type 'CCD area detector'
_diffrn_measurement_method 'phi and omega scans'
_diffrn_radiation_monochromator graphite
_diffrn_radiation_source 'fine-focus sealed tube'
_diffrn_radiation_type MoK\a
_diffrn_radiation_wavelength 0.71073
_diffrn_reflns_av_R_equivalents 0.0470
_diffrn_reflns_av_sigmaI/netI 0.0380
_diffrn_reflns_limit_h_max 17
_diffrn_reflns_limit_h_min -17
_diffrn_reflns_limit_k_max 17
_diffrn_reflns_limit_k_min -17
_diffrn_reflns_limit_l_max 10
_diffrn_reflns_limit_l_min -10
_diffrn_reflns_number 11386
_diffrn_reflns_theta_full 28.27
_diffrn_reflns_theta_max 28.27
_diffrn_reflns_theta_min 2.16
_exptl_absorpt_coefficient_mu 2.379
_exptl_absorpt_correction_type none
_exptl_crystal_colour white
_exptl_crystal_density_diffrn 1.642
_exptl_crystal_density_method 'not measured'
_exptl_crystal_description block
_exptl_crystal_F_000 652
_exptl_crystal_size_max 0.30
_exptl_crystal_size_mid 0.20
_exptl_crystal_size_min 0.20
_refine_diff_density_max 1.518
_refine_diff_density_min -0.950
_refine_diff_density_rms 0.121
_refine_ls_abs_structure_details 'Flack H D (1983), Acta Cryst. A39, 876-881'
_refine_ls_abs_structure_Flack -0.02(3)
_refine_ls_extinction_method none
_refine_ls_goodness_of_fit_ref 1.089
_refine_ls_hydrogen_treatment constr
_refine_ls_matrix_type full
_refine_ls_number_parameters 149
_refine_ls_number_reflns 3165
_refine_ls_number_restraints 0
_refine_ls_restrained_S_all 1.089
_refine_ls_R_factor_all 0.0334
_refine_ls_R_factor_gt 0.0304
_refine_ls_shift/su_max 0.001
_refine_ls_shift/su_mean 0.000
_refine_ls_structure_factor_coef Fsqd
_refine_ls_weighting_details 'calc w=1/[\s^2^(Fo^2^)+(0.0420P)^2^+0.0000P] where P=(Fo^2^+2Fc^2^)/3'
_refine_ls_weighting_scheme calc
_refine_ls_wR_factor_gt 0.0763
_refine_ls_wR_factor_ref 0.0772
_reflns_number_gt 2935
_reflns_number_total 3165
_reflns_threshold_expression >2sigma(I)
_cod_data_source_file b716105k.txt
_cod_data_source_block s2456n
_cod_depositor_comments
;
The following automatic conversions were performed:
'_symmetry_cell_setting' value 'Orthorhombic' changed to 'orthorhombic'
according to '/home/saulius/struct/CIF-dictionaries/cif_core.dic'
dictionary named 'cif_core.dic' version 2.4.1 from 2010-06-29.

Automatic conversion script
Id: cif_fix_enum 1527 2010-12-29 10:47:43Z saulius 
;
_cod_original_sg_symbol_Hall P22ab
_cod_original_sg_symbol_H-M P2(1)2(1)2
_cod_database_code 7102867

loop_
_symmetry_equiv_pos_as_xyz
'x, y, z'
'-x, -y, z'
'x+1/2, -y+1/2, -z'
'-x+1/2, y+1/2, -z'

loop_
_atom_site_label
_atom_site_type_symbol
_atom_site_fract_x
_atom_site_fract_y
_atom_site_fract_z
_atom_site_U_iso_or_equiv
_atom_site_adp_type
_atom_site_occupancy
_atom_site_symmetry_multiplicity
_atom_site_calc_flag
_atom_site_refinement_flags
_atom_site_disorder_assembly
_atom_site_disorder_group
C1 C 0.4761(3) 0.0503(3) 0.1321(5) 0.0144(7) Uani 1 1 d . . .
C2 C 0.5306(3) 0.1359(3) 0.1813(4) 0.0153(7) Uani 1 1 d . . .
C3 C 0.4806(3) 0.2269(3) 0.1742(5) 0.0186(8) Uani 1 1 d . . .
C4 C 0.3793(3) 0.2358(3) 0.1192(5) 0.0199(8) Uani 1 1 d . . .
H4 H 0.3469 0.2986 0.1163 0.024 Uiso 1 1 calc R . .
C5 C 0.3270(3) 0.1520(3) 0.0691(5) 0.0216(8) Uani 1 1 d . . .
H5 H 0.2580 0.1568 0.0310 0.026 Uiso 1 1 calc R . .
C6 C 0.3743(3) 0.0614(3) 0.0739(5) 0.0176(8) Uani 1 1 d . . .
H6 H 0.3373 0.0046 0.0370 0.021 Uiso 1 1 calc R . .
C7 C 0.6451(3) 0.1393(3) 0.2186(4) 0.0165(7) Uani 1 1 d . . .
C8 C 0.7912(3) 0.1267(3) 0.4203(6) 0.0230(8) Uani 1 1 d . . .
H8 H 0.8000 0.1089 0.5482 0.028 Uiso 1 1 calc R . .
C9 C 0.8279(3) 0.2313(3) 0.4010(6) 0.0272(9) Uani 1 1 d . . .
H9A H 0.8269 0.2500 0.2754 0.041 Uiso 1 1 calc R . .
H9B H 0.8977 0.2366 0.4469 0.041 Uiso 1 1 calc R . .
H9C H 0.7829 0.2754 0.4682 0.041 Uiso 1 1 calc R . .
C10 C 0.8532(3) 0.0528(3) 0.3151(6) 0.0314(10) Uani 1 1 d . . .
H10A H 0.8260 -0.0137 0.3347 0.047 Uiso 1 1 calc R . .
H10B H 0.9247 0.0553 0.3538 0.047 Uiso 1 1 calc R . .
H10C H 0.8492 0.0690 0.1884 0.047 Uiso 1 1 calc R . .
C11 C 0.6121(3) 0.0901(3) 0.5297(5) 0.0196(8) Uani 1 1 d . . .
H11 H 0.5411 0.0847 0.4814 0.023 Uiso 1 1 calc R . .
C12 C 0.6105(3) 0.1694(3) 0.6723(6) 0.0286(10) Uani 1 1 d . . .
H12A H 0.6771 0.1718 0.7315 0.043 Uiso 1 1 calc R . .
H12B H 0.5573 0.1540 0.7596 0.043 Uiso 1 1 calc R . .
H12C H 0.5960 0.2336 0.6176 0.043 Uiso 1 1 calc R . .
C13 C 0.6414(3) -0.0114(3) 0.6021(6) 0.0306(10) Uani 1 1 d . . .
H13A H 0.6294 -0.0616 0.5107 0.046 Uiso 1 1 calc R . .
H13B H 0.5997 -0.0263 0.7069 0.046 Uiso 1 1 calc R . .
H13C H 0.7138 -0.0114 0.6352 0.046 Uiso 1 1 calc R . .
I1 I 0.553652(17) 0.360085(16) 0.24215(3) 0.02416(9) Uani 1 1 d . . .
N1 N 0.6794(2) 0.1173(2) 0.3808(4) 0.0169(7) Uani 1 1 d . . .
O1 O 0.7001(2) 0.16403(19) 0.0953(3) 0.0192(6) Uani 1 1 d . . .

loop_
_atom_site_aniso_label
_atom_site_aniso_U_11
_atom_site_aniso_U_22
_atom_site_aniso_U_33
_atom_site_aniso_U_23
_atom_site_aniso_U_13
_atom_site_aniso_U_12
C1 0.0167(17) 0.0187(19) 0.0079(16) 0.0030(13) 0.0002(13) 0.0019(14)
C2 0.0170(17) 0.0189(18) 0.0101(14) 0.0023(14) 0.0019(12) -0.0006(15)
C3 0.0213(18) 0.0206(19) 0.0138(17) 0.0040(14) 0.0000(15) -0.0023(15)
C4 0.0201(19) 0.0188(19) 0.0206(19) 0.0032(15) 0.0012(15) 0.0059(16)
C5 0.0156(17) 0.027(2) 0.0227(19) 0.0033(16) -0.0020(15) -0.0002(17)
C6 0.0197(18) 0.0188(19) 0.0143(18) 0.0009(14) -0.0018(14) -0.0017(15)
C7 0.0172(15) 0.0128(15) 0.0196(18) -0.0030(16) 0.0001(13) 0.0009(14)
C8 0.0191(18) 0.026(2) 0.0236(19) 0.0020(17) -0.0036(15) -0.0044(17)
C9 0.023(2) 0.030(2) 0.029(2) 0.0035(17) -0.0045(18) -0.0073(18)
C10 0.0186(19) 0.036(2) 0.040(2) -0.0001(19) -0.0040(17) 0.0097(19)
C11 0.0181(18) 0.025(2) 0.0151(18) 0.0034(15) -0.0019(14) -0.0039(17)
C12 0.029(2) 0.041(3) 0.0163(18) -0.0027(17) -0.0041(17) 0.0009(19)
C13 0.031(3) 0.030(2) 0.030(2) 0.0145(19) -0.0055(19) -0.005(2)
I1 0.02528(13) 0.01516(12) 0.03205(14) -0.00131(14) 0.00151(14) -0.00137(9)
N1 0.0142(15) 0.0154(17) 0.0212(16) 0.0044(12) -0.0008(12) -0.0006(12)
O1 0.0180(13) 0.0213(15) 0.0184(13) 0.0002(10) 0.0032(10) -0.0032(11)

loop_
_atom_type_symbol
_atom_type_description
_atom_type_scat_dispersion_real
_atom_type_scat_dispersion_imag
_atom_type_scat_source
C C 0.0033 0.0016 'International Tables Vol C Tables 4.2.6.8 and 6.1.1.4'
H H 0.0000 0.0000 'International Tables Vol C Tables 4.2.6.8 and 6.1.1.4'
N N 0.0061 0.0033 'International Tables Vol C Tables 4.2.6.8 and 6.1.1.4'
O O 0.0106 0.0060 'International Tables Vol C Tables 4.2.6.8 and 6.1.1.4'
I I -0.4742 1.8119 'International Tables Vol C Tables 4.2.6.8 and 6.1.1.4'

loop_
_geom_angle_atom_site_label_1
_geom_angle_atom_site_label_2
_geom_angle_atom_site_label_3
_geom_angle
_geom_angle_site_symmetry_1
_geom_angle_site_symmetry_3
_geom_angle_publ_flag
C2 C1 C6 118.1(3) . . ?
C2 C1 C1 122.5(4) . 2_655 ?
C6 C1 C1 119.3(4) . 2_655 ?
C3 C2 C1 118.6(3) . . ?
C3 C2 C7 116.2(3) . . ?
C1 C2 C7 124.7(3) . . ?
C4 C3 C2 122.3(3) . . ?
C4 C3 I1 115.4(3) . . ?
C2 C3 I1 122.2(3) . . ?
C5 C4 C3 118.8(4) . . ?
C5 C4 H4 120.6 . . ?
C3 C4 H4 120.6 . . ?
C6 C5 C4 120.3(3) . . ?
C6 C5 H5 119.8 . . ?
C4 C5 H5 119.8 . . ?
C5 C6 C1 121.9(3) . . ?
C5 C6 H6 119.1 . . ?
C1 C6 H6 119.1 . . ?
O1 C7 N1 123.9(3) . . ?
O1 C7 C2 116.5(3) . . ?
N1 C7 C2 119.5(3) . . ?
N1 C8 C9 111.9(3) . . ?
N1 C8 C10 111.4(3) . . ?
C9 C8 C10 113.7(4) . . ?
N1 C8 H8 106.5 . . ?
C9 C8 H8 106.5 . . ?
C10 C8 H8 106.5 . . ?
C8 C9 H9A 109.5 . . ?
C8 C9 H9B 109.5 . . ?
H9A C9 H9B 109.5 . . ?
C8 C9 H9C 109.5 . . ?
H9A C9 H9C 109.5 . . ?
H9B C9 H9C 109.5 . . ?
C8 C10 H10A 109.5 . . ?
C8 C10 H10B 109.5 . . ?
H10A C10 H10B 109.5 . . ?
C8 C10 H10C 109.5 . . ?
H10A C10 H10C 109.5 . . ?
H10B C10 H10C 109.5 . . ?
N1 C11 C12 111.6(3) . . ?
N1 C11 C13 110.3(3) . . ?
C12 C11 C13 112.8(3) . . ?
N1 C11 H11 107.3 . . ?
C12 C11 H11 107.3 . . ?
C13 C11 H11 107.3 . . ?
C11 C12 H12A 109.5 . . ?
C11 C12 H12B 109.5 . . ?
H12A C12 H12B 109.5 . . ?
C11 C12 H12C 109.5 . . ?
H12A C12 H12C 109.5 . . ?
H12B C12 H12C 109.5 . . ?
C11 C13 H13A 109.5 . . ?
C11 C13 H13B 109.5 . . ?
H13A C13 H13B 109.5 . . ?
C11 C13 H13C 109.5 . . ?
H13A C13 H13C 109.5 . . ?
H13B C13 H13C 109.5 . . ?
C7 N1 C11 123.4(3) . . ?
C7 N1 C8 119.4(3) . . ?
C11 N1 C8 117.1(3) . . ?

loop_
_geom_bond_atom_site_label_1
_geom_bond_atom_site_label_2
_geom_bond_distance
_geom_bond_site_symmetry_2
_geom_bond_publ_flag
C1 C2 1.411(5) . ?
C1 C6 1.412(5) . ?
C1 C1 1.499(7) 2_655 ?
C2 C3 1.396(5) . ?
C2 C7 1.525(5) . ?
C3 C4 1.394(5) . ?
C3 I1 2.106(4) . ?
C4 C5 1.379(6) . ?
C4 H4 0.9500 . ?
C5 C6 1.375(5) . ?
C5 H5 0.9500 . ?
C6 H6 0.9500 . ?
C7 O1 1.223(4) . ?
C7 N1 1.335(4) . ?
C8 N1 1.498(5) . ?
C8 C9 1.503(6) . ?
C8 C10 1.512(6) . ?
C8 H8 1.0000 . ?
C9 H9A 0.9800 . ?
C9 H9B 0.9800 . ?
C9 H9C 0.9800 . ?
C10 H10A 0.9800 . ?
C10 H10B 0.9800 . ?
C10 H10C 0.9800 . ?
C11 N1 1.474(5) . ?
C11 C12 1.519(6) . ?
C11 C13 1.528(6) . ?
C11 H11 1.0000 . ?
C12 H12A 0.9800 . ?
C12 H12B 0.9800 . ?
C12 H12C 0.9800 . ?
C13 H13A 0.9800 . ?
C13 H13B 0.9800 . ?
C13 H13C 0.9800 . ?

loop_
_geom_torsion_atom_site_label_1
_geom_torsion_atom_site_label_2
_geom_torsion_atom_site_label_3
_geom_torsion_atom_site_label_4
_geom_torsion
_geom_torsion_site_symmetry_1
_geom_torsion_site_symmetry_2
_geom_torsion_site_symmetry_3
_geom_torsion_site_symmetry_4
_geom_torsion_publ_flag
C6 C1 C2 C3 1.6(5) . . . . ?
C1 C1 C2 C3 178.8(3) 2_655 . . . ?
C6 C1 C2 C7 -169.8(3) . . . . ?
C1 C1 C2 C7 7.4(4) 2_655 . . . ?
C1 C2 C3 C4 -0.5(5) . . . . ?
C7 C2 C3 C4 171.6(3) . . . . ?
C1 C2 C3 I1 -179.5(3) . . . . ?
C7 C2 C3 I1 -7.4(4) . . . . ?
C2 C3 C4 C5 -0.4(6) . . . . ?
I1 C3 C4 C5 178.7(3) . . . . ?
C3 C4 C5 C6 0.1(6) . . . . ?
C4 C5 C6 C1 1.0(6) . . . . ?
C2 C1 C6 C5 -1.9(5) . . . . ?
C1 C1 C6 C5 -179.2(3) 2_655 . . . ?
C3 C2 C7 O1 -76.2(4) . . . . ?
C1 C2 C7 O1 95.4(4) . . . . ?
C3 C2 C7 N1 102.7(4) . . . . ?
C1 C2 C7 N1 -85.7(4) . . . . ?
O1 C7 N1 C11 178.3(3) . . . . ?
C2 C7 N1 C11 -0.4(5) . . . . ?
O1 C7 N1 C8 2.5(5) . . . . ?
C2 C7 N1 C8 -176.3(3) . . . . ?
C12 C11 N1 C7 -111.3(4) . . . . ?
C13 C11 N1 C7 122.5(4) . . . . ?
C12 C11 N1 C8 64.7(4) . . . . ?
C13 C11 N1 C8 -61.6(4) . . . . ?
C9 C8 N1 C7 62.5(5) . . . . ?
C10 C8 N1 C7 -66.0(5) . . . . ?
C9 C8 N1 C11 -113.6(4) . . . . ?
C10 C8 N1 C11 117.9(4) . . . . ?
